data_1529396
loop_
_publ_author_name
'Lan, Ping'
'White, Lauren E.'
'Taher, Ehab S.'
'Guest, Prudence E.'
'Banwell, Martin G.'
'Willis, Anthony C.'

_publ_section_title
;
 Chemoenzymatic Synthesis of (+)-Asperpentyn and the Enantiomer of the
 Structure Assigned to Aspergillusol A.
;
_journal_issue 8
_journal_name_full 'Journal of natural products'
_journal_page_first 1963
_journal_page_last 1968
_journal_paper_doi 10.1021/acs.jnatprod.5b00304
_journal_volume 78
_journal_year 2015
_chemical_absolute_configuration syn
_chemical_compound_source local
_chemical_formula_moiety 'C26 H18 N2 O11'
_chemical_formula_sum 'C26 H18 N2 O11'
_chemical_formula_weight 534.44
_space_group_IT_number 4
_symmetry_cell_setting monoclinic
_symmetry_space_group_name_Hall 'P 2yb'
_symmetry_space_group_name_H-M 'P 1 21 1'
_atom_sites_solution_hydrogens difmap
_atom_sites_solution_primary direct
_audit_creation_date 15-03-25
_audit_creation_method CRYSTALS_ver_14.40
_audit_update_record
;
2015-03-25 - Report on C26 H18 N2 O11
            by Anthony C. Willis
            for  Ping Lan and Martin Banwell

2015-03-25 - passes checkcif tests
;
_cell_angle_alpha 90
_cell_angle_beta 116.016(7)
_cell_angle_gamma 90
_cell_formula_units_Z 4
_cell_length_a 21.6418(13)
_cell_length_b 6.1229(2)
_cell_length_c 21.6668(12)
_cell_measurement_reflns_used 7050
_cell_measurement_temperature 150
_cell_measurement_theta_max 68
_cell_measurement_theta_min 4
_cell_volume 2580.2(3)
_computing_cell_refinement 'CrysAlisPro (Agilent Technologies, 2015)'
_computing_data_collection
;
CrysAlisPro, Agilent Technologies,
Version 1.171.37.35h (release 09-02-2015 CrysAlis171 .NET)
(compiled Feb 9 2015,16:26:32)
;
_computing_data_reduction 'CrysAlisPro (Agilent Technologies, 2015)'
_computing_molecular_graphics 'PLATON (Spek, 2008)'
_computing_publication_material 'CRYSTALS (Betteridge et al., 2003)'
_computing_structure_refinement
;
CRYSTALS (Betteridge et al., 2003)
PLATON (Spek, 2008)
;
_computing_structure_solution 'SIR92 (Altomare et al., 1994)'
_diffrn_ambient_temperature 150
_diffrn_measured_fraction_theta_full 0.999
_diffrn_measured_fraction_theta_max 0.989
_diffrn_measurement_device Area
_diffrn_measurement_device_type 'SuperNova, Dual, Cu at zero, EosS2'
_diffrn_measurement_method \w
_diffrn_radiation_monochromator mirror
_diffrn_radiation_source 'Supernova (Cu) X-ray Source'
_diffrn_radiation_type 'Cu K\a'
_diffrn_radiation_wavelength 1.54184
_diffrn_reflns_av_R_equivalents 0.095
_diffrn_reflns_limit_h_max 26
_diffrn_reflns_limit_h_min -26
_diffrn_reflns_limit_k_max 6
_diffrn_reflns_limit_k_min -7
_diffrn_reflns_limit_l_max 26
_diffrn_reflns_limit_l_min -26
_diffrn_reflns_number 48546
_diffrn_reflns_theta_full 69.541
_diffrn_reflns_theta_max 72.290
_diffrn_reflns_theta_min 3.853
_diffrn_standards_number 0
_exptl_absorpt_coefficient_mu 0.936
_exptl_absorpt_correction_T_max 0.98
_exptl_absorpt_correction_T_min 0.87
_exptl_absorpt_correction_type multi-scan
_exptl_absorpt_process_details
;
CrysAlisPro, Agilent Technologies,
Version 1.171.37.35h (release 09-02-2015 CrysAlis171 .NET)
(compiled Feb 9 2015,16:26:32)
Empirical absorption correction using spherical harmonics,
 implemented in SCALE3 ABSPACK scaling algorithm.
;
_exptl_crystal_colour colourless
_exptl_crystal_density_diffrn 1.376
_exptl_crystal_density_method 'not measured'
_exptl_crystal_description plate
_exptl_crystal_F_000 1104
_exptl_crystal_size_max 0.187
_exptl_crystal_size_mid 0.109
_exptl_crystal_size_min 0.026
_platon_squeeze_details
;
Sluis, P. van der and Spek, A.L. (1990) 
Acta Crystallogr., Sect. A, 46, 194-201.
;
_refine_diff_density_max 0.49
_refine_diff_density_min -0.43
_refine_ls_abs_structure_details
;
The enantiomer has been assigned by reference to an unchanging chiral
centre in the synthetic procedure.
;
_refine_ls_extinction_method None
_refine_ls_goodness_of_fit_ref 1.0402
_refine_ls_hydrogen_treatment constr
_refine_ls_matrix_type full
_refine_ls_number_parameters 703
_refine_ls_number_reflns 5554
_refine_ls_number_restraints 1
_refine_ls_R_factor_all 0.0981
_refine_ls_R_factor_gt 0.0924
_refine_ls_shift/su_max 0.0066338
_refine_ls_shift/su_mean 0.0011016
_refine_ls_structure_factor_coef Fsqd
_refine_ls_weighting_details
;
 Method= Modified Sheldrick 
 w=1/[\s^2^(F^2^) + ( 0.11P)^2^ + 8.69P] 
 ,where P=(max(Fo^2^,0) + 2Fc^2^)/3 
;
_refine_ls_weighting_scheme calc
_refine_ls_wR_factor_all 0.2447
_refine_ls_wR_factor_gt 0.2405
_refine_ls_wR_factor_ref 0.2447
_reflns_limit_h_max 23
_reflns_limit_h_min -26
_reflns_limit_k_max 7
_reflns_limit_k_min 0
_reflns_limit_l_max 26
_reflns_limit_l_min 0
_reflns_number_gt 5122
_reflns_number_total 5556
_reflns_threshold_expression I>2.0\s(I)
_oxford_diffrn_Wilson_B_factor 2.82
_oxford_diffrn_Wilson_scale 0.07
_oxford_refine_ls_r_factor_ref 0.0981
_oxford_refine_ls_scale 4.08(12)
_oxford_reflns_number_all 5554
_oxford_reflns_threshold_expression_ref I>-10.0\s(I)
_oxford_structure_analysis_title 'Z:\ban1513SN\Tony_ban1513SN_data At 13:58 on'
_cod_data_source_file np5b00304_si_004.cif
_cod_data_source_block ban1513SN
_cod_depositor_comments 'Adding full bibliography for 1529395--1529397.cif.'
_cod_original_sg_symbol_Hall 'P 2yb '
_cod_original_sg_symbol_H-M 'P 1 21 1 '
_cod_database_code 1529396

loop_
_symmetry_equiv_pos_as_xyz
x,y,z
-x,y+1/2,-z

loop_
_atom_site_label
_atom_site_type_symbol
_atom_site_fract_x
_atom_site_fract_y
_atom_site_fract_z
_atom_site_U_iso_or_equiv
_atom_site_occupancy
_atom_site_adp_type
_atom_site_refinement_flags_posn
O1 O 0.5085(3) 0.2027(9) 0.9597(2) 0.0313 1.0000 Uani .
O2 O 0.6034(3) 0.0678(13) 0.9596(3) 0.0477 1.0000 Uani .
O3 O 0.6095(3) 0.3685(12) 1.0204(3) 0.0494 1.0000 Uani .
O4 O 0.4135(3) 0.0837(10) 0.7178(2) 0.0348 1.0000 Uani .
O5 O 0.3532(4) -0.2147(12) 0.6631(3) 0.0612 1.0000 Uani .
O6 O 0.3092(8) 0.6497(16) 0.4205(5) 0.1275 1.0000 Uani .
O7 O 0.2585(5) 0.3661(17) 0.3620(3) 0.0898 1.0000 Uani .
O8 O 0.3837(3) 0.2238(9) 0.8209(3) 0.0312 1.0000 Uani .
O9 O 0.4280(3) 0.5535(10) 0.8625(3) 0.0378 1.0000 Uani .
O10 O 0.0651(3) 0.6931(15) 0.6445(4) 0.0619 1.0000 Uani .
O11 O 0.0968(3) 0.9610(14) 0.7153(4) 0.0611 1.0000 Uani .
O12 O 0.0421(3) 0.3494(10) 0.0779(3) 0.0371 1.0000 Uani .
O13 O -0.0548(3) 0.1752(11) 0.0579(3) 0.0396 1.0000 Uani .
O14 O -0.0533(3) 0.4109(14) -0.0203(3) 0.0594 1.0000 Uani .
O15 O 0.0748(3) 0.4118(10) 0.3086(3) 0.0363 1.0000 Uani .
O16 O 0.1326(4) 0.1742(13) 0.3931(3) 0.0604 1.0000 Uani .
O17 O 0.0763(5) 1.1516(16) 0.5483(5) 0.0817 1.0000 Uani .
O18 O 0.1759(5) 1.0305(15) 0.6176(4) 0.0728 1.0000 Uani .
O19 O 0.1437(3) 0.4514(9) 0.2185(3) 0.0316 1.0000 Uani .
O20 O 0.1112(3) 0.7985(10) 0.2219(3) 0.0416 1.0000 Uani .
O21 O 0.4614(4) 0.8143(17) 0.2659(6) 0.0965 1.0000 Uani .
O22 O 0.4470(4) 1.1034(13) 0.3133(4) 0.0637 1.0000 Uani .
N1 N 0.2941(6) 0.4593(17) 0.4164(4) 0.0647 1.0000 Uani .
N2 N 0.1079(4) 0.7907(14) 0.6930(4) 0.0434 1.0000 Uani .
N3 N 0.1240(5) 1.0255(15) 0.5639(4) 0.0534 1.0000 Uani .
N4 N 0.4272(4) 0.9269(15) 0.2870(4) 0.0522 1.0000 Uani .
C1 C 0.5571(4) -0.1644(15) 0.8576(4) 0.0374 1.0000 Uani .
C2 C 0.5068(4) -0.1389(15) 0.7958(4) 0.0388 1.0000 Uani .
C3 C 0.4393(4) -0.0305(13) 0.7820(3) 0.0312 1.0000 Uani .
C4 C 0.4509(4) 0.1420(13) 0.8363(4) 0.0281 1.0000 Uani .
C5 C 0.4833(4) 0.0370(13) 0.9077(3) 0.0303 1.0000 Uani .
C6 C 0.5762(4) 0.2276(15) 0.9829(4) 0.0326 1.0000 Uani .
C7 C 0.5494(4) -0.0911(15) 0.9216(4) 0.0360 1.0000 Uani .
C8 C 0.6217(4) -0.2614(18) 0.8719(4) 0.0455 1.0000 Uani .
C9 C 0.6795(6) -0.336(2) 0.8909(5) 0.0673 1.0000 Uani .
C10 C 0.7474(6) -0.415(3) 0.9122(6) 0.0781 1.0000 Uani .
C11 C 0.8040(6) -0.255(3) 0.9352(7) 0.0895 1.0000 Uani .
C12 C 0.7569(8) -0.642(3) 0.9149(7) 0.1308 1.0000 Uani .
C13 C 0.3721(5) -0.0278(16) 0.6625(4) 0.0412 1.0000 Uani .
C14 C 0.3513(4) 0.1019(14) 0.5984(4) 0.0356 1.0000 Uani .
C15 C 0.3763(5) 0.3166(16) 0.6015(5) 0.0445 1.0000 Uani .
C16 C 0.3564(5) 0.4330(17) 0.5414(5) 0.0512 1.0000 Uani .
C17 C 0.3149(5) 0.3303(16) 0.4800(4) 0.0466 1.0000 Uani .
C18 C 0.2907(5) 0.1223(17) 0.4761(4) 0.0517 1.0000 Uani .
C19 C 0.3091(5) 0.0102(16) 0.5366(4) 0.0464 1.0000 Uani .
C20 C 0.3789(4) 0.4444(13) 0.8306(4) 0.0308 1.0000 Uani .
C21 C 0.3067(4) 0.5201(13) 0.7949(4) 0.0290 1.0000 Uani .
C22 C 0.2554(4) 0.4043(15) 0.7436(4) 0.0345 1.0000 Uani .
C23 C 0.1893(4) 0.4925(16) 0.7102(4) 0.0400 1.0000 Uani .
C24 C 0.1774(4) 0.6996(16) 0.7287(4) 0.0358 1.0000 Uani .
C25 C 0.2277(4) 0.8155(15) 0.7790(4) 0.0339 1.0000 Uani .
C26 C 0.2924(4) 0.7310(13) 0.8120(4) 0.0299 1.0000 Uani .
C27 C -0.0300(4) 0.0508(14) 0.1720(4) 0.0315 1.0000 Uani .
C28 C 0.0045(4) 0.1289(13) 0.2357(4) 0.0305 1.0000 Uani .
C29 C 0.0713(4) 0.2510(13) 0.2578(4) 0.0313 1.0000 Uani .
C30 C 0.0745(4) 0.3698(13) 0.1983(4) 0.0289 1.0000 Uani .
C31 C 0.0589(3) 0.2197(14) 0.1382(4) 0.0288 1.0000 Uani .
C32 C -0.0235(4) 0.3189(15) 0.0337(4) 0.0363 1.0000 Uani .
C33 C -0.0037(4) 0.0736(14) 0.1192(4) 0.0309 1.0000 Uani .
C34 C -0.0914(4) -0.0800(13) 0.1512(4) 0.0309 1.0000 Uani .
C35 C -0.1413(4) -0.1875(14) 0.1283(4) 0.0345 1.0000 Uani .
C36 C -0.2028(4) -0.3290(15) 0.0987(4) 0.0366 1.0000 Uani .
C37 C -0.2632(4) -0.2473(17) 0.0790(5) 0.0478 1.0000 Uani .
C38 C -0.1872(5) -0.5627(15) 0.0924(6) 0.0505 1.0000 Uani .
C39 C 0.1064(4) 0.3526(15) 0.3739(4) 0.0395 1.0000 Uani .
C40 C 0.1093(4) 0.5280(16) 0.4242(4) 0.0400 1.0000 Uani .
C41 C 0.0612(4) 0.6921(16) 0.4032(4) 0.0390 1.0000 Uani .
C42 C 0.0642(5) 0.8501(17) 0.4509(5) 0.0480 1.0000 Uani .
C43 C 0.1166(4) 0.8469(16) 0.5136(4) 0.0417 1.0000 Uani .
C44 C 0.1663(4) 0.6798(18) 0.5362(4) 0.0463 1.0000 Uani .
C45 C 0.1598(5) 0.5190(17) 0.4896(4) 0.0458 1.0000 Uani .
C46 C 0.1551(4) 0.6702(13) 0.2271(4) 0.0300 1.0000 Uani .
C47 C 0.2268(4) 0.7259(13) 0.2440(4) 0.0310 1.0000 Uani .
C48 C 0.2723(4) 0.5830(14) 0.2354(4) 0.0361 1.0000 Uani .
C49 C 0.3372(4) 0.6467(16) 0.2481(5) 0.0435 1.0000 Uani .
C50 C 0.3575(4) 0.8538(16) 0.2727(4) 0.0398 1.0000 Uani .
C51 C 0.3162(4) 0.9972(15) 0.2842(4) 0.0374 1.0000 Uani .
C52 C 0.2487(4) 0.9380(13) 0.2686(4) 0.0351 1.0000 Uani .
H21 H 0.5125 -0.1878 0.7585 0.0470 1.0000 Uiso R
H31 H 0.4050 -0.1380 0.7810 0.0379 1.0000 Uiso R
H41 H 0.4802 0.2581 0.8332 0.0339 1.0000 Uiso R
H51 H 0.4493 -0.0559 0.9144 0.0368 1.0000 Uiso R
H71 H 0.5533 -0.2178 0.9514 0.0429 1.0000 Uiso R
H111 H 0.8493 -0.2999 0.9493 0.1070 1.0000 Uiso R
H112 H 0.7943 -0.1073 0.9353 0.1072 1.0000 Uiso R
H121 H 0.8042 -0.6742 0.9263 0.1969 1.0000 Uiso R
H122 H 0.7453 -0.7031 0.9493 0.1971 1.0000 Uiso R
H123 H 0.7279 -0.7060 0.8709 0.1970 1.0000 Uiso R
H151 H 0.4058 0.3790 0.6433 0.0539 1.0000 Uiso R
H161 H 0.3705 0.5765 0.5418 0.0621 1.0000 Uiso R
H181 H 0.2628 0.0600 0.4337 0.0620 1.0000 Uiso R
H191 H 0.2916 -0.1295 0.5354 0.0572 1.0000 Uiso R
H221 H 0.2650 0.2689 0.7306 0.0411 1.0000 Uiso R
H231 H 0.1540 0.4125 0.6761 0.0481 1.0000 Uiso R
H251 H 0.2177 0.9515 0.7914 0.0410 1.0000 Uiso R
H261 H 0.3275 0.8115 0.8460 0.0359 1.0000 Uiso R
H281 H -0.0126 0.1062 0.2678 0.0369 1.0000 Uiso R
H291 H 0.1103 0.1496 0.2771 0.0380 1.0000 Uiso R
H301 H 0.0418 0.4897 0.1832 0.0336 1.0000 Uiso R
H311 H 0.0977 0.1265 0.1478 0.0349 1.0000 Uiso R
H331 H 0.0075 -0.0712 0.1075 0.0372 1.0000 Uiso R
H371 H -0.3019 -0.3357 0.0588 0.0580 1.0000 Uiso R
H372 H -0.2682 -0.0989 0.0833 0.0582 1.0000 Uiso R
H381 H -0.2291 -0.6416 0.0649 0.0769 1.0000 Uiso R
H382 H -0.1648 -0.6300 0.1367 0.0771 1.0000 Uiso R
H383 H -0.1571 -0.5743 0.0704 0.0771 1.0000 Uiso R
H411 H 0.0277 0.6987 0.3577 0.0468 1.0000 Uiso R
H421 H 0.0299 0.9558 0.4393 0.0581 1.0000 Uiso R
H441 H 0.2026 0.6766 0.5809 0.0560 1.0000 Uiso R
H451 H 0.1915 0.4037 0.5032 0.0550 1.0000 Uiso R
H481 H 0.2580 0.4408 0.2208 0.0433 1.0000 Uiso R
H491 H 0.3670 0.5533 0.2416 0.0531 1.0000 Uiso R
H511 H 0.3328 1.1334 0.3023 0.0449 1.0000 Uiso R
H521 H 0.2191 1.0353 0.2747 0.0419 1.0000 Uiso R

loop_
_atom_site_aniso_label
_atom_site_aniso_U_11
_atom_site_aniso_U_22
_atom_site_aniso_U_33
_atom_site_aniso_U_23
_atom_site_aniso_U_13
_atom_site_aniso_U_12
O1 0.037(3) 0.026(3) 0.031(2) -0.004(2) 0.015(2) -0.002(2)
O2 0.039(3) 0.057(4) 0.039(3) -0.013(3) 0.009(2) 0.001(3)
O3 0.046(3) 0.056(4) 0.046(3) -0.014(3) 0.019(3) -0.019(3)
O4 0.042(3) 0.030(3) 0.029(2) -0.001(2) 0.013(2) -0.001(2)
O5 0.092(5) 0.037(4) 0.043(3) -0.004(3) 0.019(3) -0.019(4)
O6 0.257(15) 0.041(5) 0.055(5) 0.006(4) 0.041(7) -0.018(8)
O7 0.149(8) 0.070(6) 0.032(3) 0.007(4) 0.023(4) -0.018(6)
O8 0.030(3) 0.021(3) 0.038(3) -0.004(2) 0.011(2) 0.001(2)
O9 0.028(3) 0.026(3) 0.051(3) -0.006(3) 0.009(2) 0.000(2)
O10 0.037(3) 0.069(5) 0.068(4) -0.011(4) 0.012(3) 0.005(4)
O11 0.040(3) 0.066(5) 0.072(4) -0.012(4) 0.019(3) 0.016(3)
O12 0.046(3) 0.033(3) 0.043(3) 0.006(3) 0.028(2) 0.000(3)
O13 0.035(3) 0.049(4) 0.036(3) 0.009(3) 0.016(2) 0.003(3)
O14 0.058(4) 0.076(5) 0.051(4) 0.026(4) 0.031(3) 0.021(4)
O15 0.049(3) 0.030(3) 0.032(3) -0.009(2) 0.019(2) 0.000(3)
O16 0.088(5) 0.048(4) 0.041(3) 0.001(3) 0.025(3) 0.011(4)
O17 0.095(6) 0.064(6) 0.092(6) -0.022(5) 0.047(5) 0.024(5)
O18 0.096(6) 0.057(5) 0.052(4) -0.020(4) 0.020(4) -0.011(5)
O19 0.028(2) 0.020(3) 0.050(3) -0.006(2) 0.020(2) -0.001(2)
O20 0.033(3) 0.027(3) 0.066(4) -0.007(3) 0.023(3) 0.000(3)
O21 0.050(4) 0.074(6) 0.182(10) -0.042(7) 0.066(6) -0.014(4)
O22 0.070(5) 0.061(5) 0.065(4) -0.004(4) 0.034(4) -0.033(4)
N1 0.095(7) 0.058(6) 0.038(4) -0.001(4) 0.026(4) 0.000(6)
N2 0.034(4) 0.046(5) 0.049(4) -0.004(4) 0.017(3) 0.000(3)
N3 0.076(6) 0.045(5) 0.054(5) -0.011(4) 0.041(4) -0.014(5)
N4 0.043(4) 0.053(5) 0.062(5) -0.006(4) 0.025(4) -0.019(4)
C1 0.042(4) 0.027(4) 0.040(4) 0.002(4) 0.015(3) 0.008(4)
C2 0.051(5) 0.029(4) 0.040(4) -0.003(4) 0.023(4) 0.004(4)
C3 0.038(4) 0.027(4) 0.024(3) -0.002(3) 0.010(3) -0.002(3)
C4 0.028(3) 0.021(4) 0.033(4) 0.000(3) 0.010(3) 0.004(3)
C5 0.040(4) 0.019(4) 0.027(3) 0.001(3) 0.010(3) 0.001(3)
C6 0.027(3) 0.044(5) 0.025(3) -0.006(4) 0.011(3) -0.001(4)
C7 0.035(4) 0.031(4) 0.033(4) 0.004(3) 0.006(3) 0.013(3)
C8 0.039(4) 0.056(6) 0.038(4) 0.005(4) 0.013(3) 0.019(4)
C9 0.067(6) 0.089(9) 0.046(5) 0.002(6) 0.025(5) 0.043(7)
C10 0.066(7) 0.119(13) 0.051(6) 0.013(7) 0.027(5) 0.052(8)
C11 0.064(7) 0.134(15) 0.091(9) 0.052(10) 0.053(7) 0.040(9)
C12 0.111(12) 0.171(19) 0.064(8) -0.043(10) -0.005(8) 0.102(13)
C13 0.050(5) 0.039(5) 0.032(4) 0.001(4) 0.015(4) 0.009(4)
C14 0.039(4) 0.032(4) 0.035(4) 0.004(3) 0.016(3) 0.003(3)
C15 0.050(5) 0.033(5) 0.039(4) -0.003(4) 0.009(4) 0.001(4)
C16 0.071(6) 0.035(5) 0.044(5) 0.005(4) 0.022(4) -0.001(5)
C17 0.070(6) 0.037(5) 0.033(4) 0.006(4) 0.023(4) 0.019(5)
C18 0.064(6) 0.045(6) 0.029(4) -0.007(4) 0.004(4) -0.010(5)
C19 0.061(5) 0.032(5) 0.039(4) -0.007(4) 0.016(4) -0.010(4)
C20 0.035(4) 0.018(4) 0.037(4) 0.000(3) 0.014(3) -0.002(3)
C21 0.027(3) 0.025(4) 0.035(4) 0.000(3) 0.013(3) -0.004(3)
C22 0.034(4) 0.035(4) 0.032(4) -0.003(3) 0.013(3) -0.004(4)
C23 0.026(4) 0.044(5) 0.046(4) -0.012(4) 0.012(3) -0.006(4)
C24 0.029(4) 0.041(5) 0.036(4) -0.003(4) 0.014(3) -0.001(4)
C25 0.034(4) 0.032(4) 0.036(4) -0.004(4) 0.016(3) 0.002(4)
C26 0.030(4) 0.022(4) 0.034(4) -0.007(3) 0.011(3) 0.001(3)
C27 0.033(4) 0.026(4) 0.038(4) 0.001(3) 0.018(3) -0.001(3)
C28 0.033(4) 0.026(4) 0.042(4) -0.002(3) 0.026(3) 0.003(3)
C29 0.036(4) 0.028(4) 0.028(3) -0.004(3) 0.012(3) 0.001(3)
C30 0.025(3) 0.026(4) 0.034(3) -0.006(3) 0.011(3) -0.003(3)
C31 0.022(3) 0.030(4) 0.038(4) 0.002(3) 0.016(3) 0.008(3)
C32 0.038(4) 0.036(4) 0.038(4) 0.011(4) 0.020(3) -0.002(4)
C33 0.035(4) 0.029(4) 0.032(3) -0.002(3) 0.018(3) -0.003(3)
C34 0.029(4) 0.024(4) 0.041(4) 0.009(3) 0.017(3) 0.000(3)
C35 0.038(4) 0.030(4) 0.041(4) 0.006(4) 0.022(3) 0.006(4)
C36 0.038(4) 0.039(5) 0.036(4) 0.005(4) 0.020(3) -0.008(4)
C37 0.040(5) 0.040(5) 0.067(6) -0.003(5) 0.027(4) -0.004(4)
C38 0.064(6) 0.025(4) 0.076(6) -0.003(5) 0.044(5) -0.004(4)
C39 0.049(5) 0.035(5) 0.044(4) 0.001(4) 0.029(4) 0.005(4)
C40 0.052(5) 0.042(5) 0.029(4) -0.008(4) 0.020(3) -0.007(4)
C41 0.040(4) 0.039(5) 0.034(4) -0.003(4) 0.012(3) 0.001(4)
C42 0.055(5) 0.039(5) 0.050(5) -0.009(4) 0.023(4) -0.003(5)
C43 0.050(5) 0.041(5) 0.033(4) -0.007(4) 0.018(3) -0.001(4)
C44 0.040(4) 0.058(6) 0.037(4) -0.015(4) 0.014(3) -0.013(5)
C45 0.054(5) 0.046(6) 0.042(4) 0.007(4) 0.025(4) 0.007(5)
C46 0.037(4) 0.021(4) 0.034(4) -0.005(3) 0.018(3) -0.009(3)
C47 0.029(3) 0.023(4) 0.038(4) 0.001(3) 0.013(3) 0.001(3)
C48 0.030(4) 0.024(4) 0.061(5) -0.008(4) 0.026(4) -0.005(3)
C49 0.038(4) 0.034(5) 0.065(6) -0.008(4) 0.029(4) 0.001(4)
C50 0.034(4) 0.037(5) 0.048(4) -0.001(4) 0.018(3) -0.010(4)
C51 0.039(4) 0.030(4) 0.045(4) -0.001(4) 0.020(3) -0.007(4)
C52 0.035(4) 0.021(4) 0.047(4) -0.007(3) 0.015(3) 0.000(3)

loop_
_atom_type_symbol
_atom_type_scat_dispersion_real
_atom_type_scat_dispersion_imag
_atom_type_scat_Cromer_Mann_a1
_atom_type_scat_Cromer_Mann_b1
_atom_type_scat_Cromer_Mann_a2
_atom_type_scat_Cromer_Mann_b2
_atom_type_scat_Cromer_Mann_a3
_atom_type_scat_Cromer_Mann_b3
_atom_type_scat_Cromer_Mann_a4
_atom_type_scat_Cromer_Mann_b4
_atom_type_scat_Cromer_Mann_c
_atom_type_scat_source
C 0.0181 0.0091 2.3100 20.8439 1.0200 10.2075 1.5886 0.5687 0.8650 51.6512 0.2156 'International Tables Vol C 4.2.6.8 and 6.1.1.4'
H 0.0000 0.0000 0.4930 10.5109 0.3229 26.1257 0.1402 3.1424 0.0408 57.7998 0.0030 'International Tables Vol C 4.2.6.8 and 6.1.1.4'
N 0.0311 0.0180 12.2126 0.0057 3.1322 9.8933 2.0125 28.9975 1.1663 0.5826 -11.5290 'International Tables Vol C 4.2.6.8 and 6.1.1.4'
O 0.0492 0.0322 3.0485 13.2771 2.2868 5.7011 1.5463 0.3239 0.8670 32.9089 0.2508 'International Tables Vol C 4.2.6.8 and 6.1.1.4'

loop_
_geom_angle_atom_site_label_1
_geom_angle_atom_site_label_2
_geom_angle_atom_site_label_3
_geom_angle
_geom_angle_publ_flag
C5 O1 C6 110.8(6) yes
C6 O2 C7 108.7(6) yes
C3 O4 C13 116.5(6) yes
C4 O8 C20 116.3(6) yes
C31 O12 C32 110.0(6) yes
C32 O13 C33 109.0(6) yes
C29 O15 C39 117.1(6) yes
C30 O19 C46 118.7(6) yes
O7 N1 O6 123.8(11) yes
O7 N1 C17 116.9(10) yes
O6 N1 C17 119.2(10) yes
O11 N2 O10 123.9(8) yes
O11 N2 C24 116.9(7) yes
O10 N2 C24 119.2(8) yes
O18 N3 O17 124.7(9) yes
O18 N3 C43 118.2(9) yes
O17 N3 C43 117.0(8) yes
O21 N4 O22 121.8(8) yes
O21 N4 C50 118.5(8) yes
O22 N4 C50 119.3(9) yes
C2 C1 C7 121.1(7) yes
C2 C1 C8 124.6(8) yes
C7 C1 C8 114.2(7) yes
C1 C2 C3 123.5(7) yes
C1 C2 H21 119.2 no
C3 C2 H21 117.3 no
C2 C3 O4 109.7(6) yes
C2 C3 C4 109.6(6) yes
O4 C3 C4 105.9(6) yes
C2 C3 H31 111.4 no
O4 C3 H31 109.6 no
C4 C3 H31 110.5 no
C3 C4 O8 104.9(6) yes
C3 C4 C5 109.7(6) yes
O8 C4 C5 110.4(6) yes
C3 C4 H41 110.3 no
O8 C4 H41 110.8 no
C5 C4 H41 110.6 no
C4 C5 O1 110.1(6) yes
C4 C5 C7 112.6(6) yes
O1 C5 C7 101.9(6) yes
C4 C5 H51 110.4 no
O1 C5 H51 110.1 no
C7 C5 H51 111.4 no
O2 C6 O1 111.3(7) yes
O2 C6 O3 123.4(7) yes
O1 C6 O3 125.3(8) yes
C5 C7 C1 115.6(6) yes
C5 C7 O2 102.4(6) yes
C1 C7 O2 109.0(7) yes
C5 C7 H71 109.5 no
C1 C7 H71 110.3 no
O2 C7 H71 109.5 no
C1 C8 C9 173.4(10) yes
C8 C9 C10 177.9(16) yes
C9 C10 C11 118.0(14) yes
C9 C10 C12 117.7(17) yes
C11 C10 C12 124.1(13) yes
C10 C11 H111 120.6 no
C10 C11 H112 119.6 no
H111 C11 H112 119.7 no
C10 C12 H121 109.5 no
C10 C12 H122 109.5 no
H121 C12 H122 109.4 no
C10 C12 H123 109.9 no
H121 C12 H123 109.2 no
H122 C12 H123 109.3 no
O4 C13 O5 124.8(8) yes
O4 C13 C14 112.1(8) yes
O5 C13 C14 123.1(8) yes
C13 C14 C15 120.0(8) yes
C13 C14 C19 119.6(8) yes
C15 C14 C19 120.4(8) yes
C14 C15 C16 118.8(8) yes
C14 C15 H151 120.8 no
C16 C15 H151 120.3 no
C15 C16 C17 118.3(9) yes
C15 C16 H161 121.0 no
C17 C16 H161 120.7 no
N1 C17 C16 117.2(9) yes
N1 C17 C18 119.3(9) yes
C16 C17 C18 123.5(9) yes
C17 C18 C19 117.7(8) yes
C17 C18 H181 120.5 no
C19 C18 H181 121.8 no
C18 C19 C14 121.2(9) yes
C18 C19 H191 119.3 no
C14 C19 H191 119.5 no
O8 C20 O9 122.2(7) yes
O8 C20 C21 111.1(7) yes
O9 C20 C21 126.7(7) yes
C20 C21 C22 123.6(7) yes
C20 C21 C26 116.7(7) yes
C22 C21 C26 119.5(7) yes
C21 C22 C23 120.0(8) yes
C21 C22 H221 119.9 no
C23 C22 H221 120.1 no
C22 C23 C24 118.7(8) yes
C22 C23 H231 120.3 no
C24 C23 H231 121.0 no
N2 C24 C23 118.2(7) yes
N2 C24 C25 120.1(8) yes
C23 C24 C25 121.7(8) yes
C24 C25 C26 120.0(8) yes
C24 C25 H251 119.7 no
C26 C25 H251 120.3 no
C21 C26 C25 120.0(7) yes
C21 C26 H261 119.6 no
C25 C26 H261 120.3 no
C28 C27 C33 122.0(7) yes
C28 C27 C34 122.8(7) yes
C33 C27 C34 114.9(7) yes
C27 C28 C29 122.0(6) yes
C27 C28 H281 119.5 no
C29 C28 H281 118.5 no
C28 C29 O15 107.6(6) yes
C28 C29 C30 111.4(6) yes
O15 C29 C30 108.3(6) yes
C28 C29 H291 110.3 no
O15 C29 H291 110.9 no
C30 C29 H291 108.4 no
C29 C30 O19 109.6(6) yes
C29 C30 C31 111.6(6) yes
O19 C30 C31 106.3(5) yes
C29 C30 H301 110.5 no
O19 C30 H301 110.2 no
C31 C30 H301 108.5 no
C30 C31 O12 108.7(7) yes
C30 C31 C33 115.4(6) yes
O12 C31 C33 103.8(5) yes
C30 C31 H311 109.5 no
O12 C31 H311 111.9 no
C33 C31 H311 107.4 no
O13 C32 O12 111.7(6) yes
O13 C32 O14 122.6(8) yes
O12 C32 O14 125.6(8) yes
C31 C33 C27 116.1(6) yes
C31 C33 O13 103.2(6) yes
C27 C33 O13 110.5(6) yes
C31 C33 H331 108.1 no
C27 C33 H331 109.4 no
O13 C33 H331 109.2 no
C27 C34 C35 173.6(8) yes
C34 C35 C36 177.9(9) yes
C35 C36 C37 120.5(9) yes
C35 C36 C38 113.9(8) yes
C37 C36 C38 125.6(9) yes
C36 C37 H371 120.3 no
C36 C37 H372 119.7 no
H371 C37 H372 120.0 no
C36 C38 H381 110.3 no
C36 C38 H382 110.9 no
H381 C38 H382 109.0 no
C36 C38 H383 110.3 no
H381 C38 H383 108.3 no
H382 C38 H383 108.0 no
O15 C39 O16 123.7(8) yes
O15 C39 C40 114.5(8) yes
O16 C39 C40 121.7(8) yes
C39 C40 C41 119.7(7) yes
C39 C40 C45 118.9(9) yes
C41 C40 C45 121.4(8) yes
C40 C41 C42 118.7(8) yes
C40 C41 H411 120.4 no
C42 C41 H411 120.9 no
C41 C42 C43 119.1(9) yes
C41 C42 H421 120.6 no
C43 C42 H421 120.3 no
N3 C43 C42 120.1(9) yes
N3 C43 C44 117.1(7) yes
C42 C43 C44 122.9(9) yes
C43 C44 C45 116.8(8) yes
C43 C44 H441 122.6 no
C45 C44 H441 120.7 no
C44 C45 C40 120.9(9) yes
C44 C45 H451 119.0 no
C40 C45 H451 120.1 no
O19 C46 O20 123.0(7) yes
O19 C46 C47 111.7(7) yes
O20 C46 C47 125.3(7) yes
C46 C47 C48 123.6(7) yes
C46 C47 C52 116.9(7) yes
C48 C47 C52 119.5(7) yes
C47 C48 C49 121.4(8) yes
C47 C48 H481 119.0 no
C49 C48 H481 119.7 no
C48 C49 C50 118.0(8) yes
C48 C49 H491 121.5 no
C50 C49 H491 120.6 no
N4 C50 C49 119.2(8) yes
N4 C50 C51 117.6(8) yes
C49 C50 C51 123.1(8) yes
C50 C51 C52 119.6(8) yes
C50 C51 H511 119.8 no
C52 C51 H511 120.5 no
C47 C52 C51 118.3(7) yes
C47 C52 H521 120.6 no
C51 C52 H521 121.0 no

loop_
_geom_bond_atom_site_label_1
_geom_bond_atom_site_label_2
_geom_bond_distance
_geom_bond_publ_flag
O1 C5 1.433(9) yes
O1 C6 1.332(8) yes
O2 C6 1.349(10) yes
O2 C7 1.465(10) yes
O3 C6 1.187(10) yes
O4 C3 1.435(9) yes
O4 C13 1.327(10) yes
O5 C13 1.217(12) yes
O6 N1 1.204(14) yes
O7 N1 1.230(12) yes
O8 C4 1.434(9) yes
O8 C20 1.378(9) yes
O9 C20 1.186(9) yes
O10 N2 1.211(10) yes
O11 N2 1.217(11) yes
O12 C31 1.434(9) yes
O12 C32 1.333(10) yes
O13 C32 1.349(10) yes
O13 C33 1.444(9) yes
O14 C32 1.199(10) yes
O15 C29 1.453(9) yes
O15 C39 1.325(10) yes
O16 C39 1.217(12) yes
O17 N3 1.212(12) yes
O18 N3 1.213(11) yes
O19 C30 1.452(8) yes
O19 C46 1.360(9) yes
O20 C46 1.198(10) yes
O21 N4 1.237(12) yes
O22 N4 1.209(12) yes
N1 C17 1.476(12) yes
N2 C24 1.466(10) yes
N3 C43 1.502(12) yes
N4 C50 1.470(10) yes
C1 C2 1.312(11) yes
C1 C7 1.534(11) yes
C1 C8 1.423(11) yes
C2 C3 1.510(11) yes
C2 H21 0.920 no
C3 C4 1.517(10) yes
C3 H31 0.984 no
C4 C5 1.533(10) yes
C4 H41 0.974 no
C5 C7 1.540(10) yes
C5 H51 0.989 no
C7 H71 0.988 no
C8 C9 1.222(13) yes
C9 C10 1.417(14) yes
C10 C11 1.48(2) yes
C10 C12 1.40(3) yes
C11 H111 0.932 no
C11 H112 0.926 no
C12 H121 0.962 no
C12 H122 0.961 no
C12 H123 0.965 no
C13 C14 1.488(11) yes
C14 C15 1.412(13) yes
C14 C19 1.367(12) yes
C15 C16 1.377(13) yes
C15 H151 0.932 no
C16 C17 1.386(13) yes
C16 H161 0.928 no
C17 C18 1.365(15) yes
C18 C19 1.374(13) yes
C18 H181 0.931 no
C19 H191 0.931 no
C20 C21 1.483(10) yes
C21 C22 1.373(10) yes
C21 C26 1.414(11) yes
C22 C23 1.397(11) yes
C22 H221 0.928 no
C23 C24 1.389(13) yes
C23 H231 0.935 no
C24 C25 1.355(11) yes
C25 C26 1.365(10) yes
C25 H251 0.930 no
C26 H261 0.934 no
C27 C28 1.337(11) yes
C27 C33 1.492(10) yes
C27 C34 1.444(10) yes
C28 C29 1.507(10) yes
C28 H281 0.932 no
C29 C30 1.509(10) yes
C29 H291 0.981 no
C30 C31 1.505(10) yes
C30 H301 0.972 no
C31 C33 1.522(10) yes
C31 H311 0.961 no
C33 H331 0.980 no
C34 C35 1.173(11) yes
C35 C36 1.478(11) yes
C36 C37 1.285(12) yes
C36 C38 1.490(13) yes
C37 H371 0.929 no
C37 H372 0.924 no
C38 H381 0.967 no
C38 H382 0.959 no
C38 H383 0.963 no
C39 C40 1.511(12) yes
C40 C41 1.372(13) yes
C40 C45 1.359(12) yes
C41 C42 1.396(13) yes
C41 H411 0.934 no
C42 C43 1.335(12) yes
C42 H421 0.933 no
C43 C44 1.407(14) yes
C44 C45 1.372(13) yes
C44 H441 0.943 no
C45 H451 0.937 no
C46 C47 1.470(10) yes
C47 C48 1.390(11) yes
C47 C52 1.405(11) yes
C48 C49 1.365(11) yes
C48 H481 0.932 no
C49 C50 1.371(13) yes
C49 H491 0.918 no
C50 C51 1.353(12) yes
C51 C52 1.396(11) yes
C51 H511 0.925 no
C52 H521 0.925 no

loop_
_geom_contact_atom_site_label_1
_geom_contact_atom_site_label_2
_geom_contact_distance
_geom_contact_site_symmetry_2
_geom_contact_publ_flag
O1 O2 2.215(10) . no
O1 O8 3.038(8) . no
O1 O9 2.978(8) . no
O1 C20 3.316(10) . no
O3 C5 3.205(11) 2_657 no
O3 C37 3.416(12) 1_666 no
O3 C26 3.412(10) 2_647 no
O4 O21 2.934(12) 2_646 no
O4 O8 2.721(8) . no
O5 C15 3.294(12) 1_545 no
O5 C2 3.339(11) . no
O6 C19 3.347(14) 1_565 no
O6 C18 3.226(15) 1_565 no
O7 C46 3.359(11) . no
O7 C39 3.414(15) . no
O7 O19 3.056(9) . no
O7 C48 3.177(12) . no
O7 C47 3.213(12) . no
O7 C51 3.369(13) 1_545 no
O7 C52 3.261(12) 1_545 no
O9 C5 3.371(10) . no
O9 C1 3.326(12) 1_565 no
O9 C3 3.157(10) 1_565 no
O9 C2 3.272(11) 1_565 no
O9 C5 3.182(10) 1_565 no
O9 C7 3.214(11) 1_565 no
O10 C42 3.382(14) 2_546 no
O12 O14 3.015(10) 2_545 no
O12 O19 2.938(8) . no
O12 O13 2.220(10) . no
O13 O14 3.229(10) 2_545 no
O14 C32 3.084(12) 2_555 no
O14 C33 3.070(11) 2_555 no
O14 C31 3.138(11) 2_555 no
O15 O19 2.941(9) . no
O15 C46 3.367(11) . no
O16 C42 3.054(14) 1_545 no
O16 C18 3.106(13) . no
O16 C28 3.332(10) . no
O16 C41 3.383(13) 1_545 no
O17 C42 3.282(16) 2_556 no
O18 C24 3.136(13) . no
O18 C22 3.396(12) 1_565 no
O18 C23 3.406(13) 1_565 no
O18 N2 3.017(14) . no
O20 C29 3.101(10) 1_565 no
O20 C31 3.069(10) 1_565 no
O20 C28 3.181(11) 1_565 no
O20 C27 3.162(11) 1_565 no
O20 C33 3.020(11) 1_565 no
O21 C2 3.282(14) 2_656 no
O22 C2 3.339(12) 2_666 no
N2 N3 3.297(12) . no
N3 N2 3.297(12) . no
N2 H281 2.7900 2_556 no
C12 C49 3.462(17) 2_636 no
C12 C48 3.469(17) 2_636 no
C12 C38 3.523(18) 1_656 no
C25 C38 3.351(15) 2_566 no
C38 C12 3.523(18) 1_454 no
C38 C25 3.351(15) 2_536 no

loop_
_geom_torsion_atom_site_label_1
_geom_torsion_atom_site_label_2
_geom_torsion_atom_site_label_3
_geom_torsion_atom_site_label_4
_geom_torsion
_geom_torsion_publ_flag
C6 O1 C5 C4 -99.9(8) no
C6 O1 C5 C7 19.8(8) no
C5 O1 C6 O2 -10.1(9) no
C5 O1 C6 O3 171.3(8) no
C7 O2 C6 O1 -5.3(9) no
C7 O2 C6 O3 173.3(8) no
C6 O2 C7 C1 139.8(7) no
C6 O2 C7 C5 16.9(8) no
C13 O4 C3 C2 90.9(9) no
C13 O4 C3 C4 -150.9(8) no
C3 O4 C13 O5 2.5(15) no
C3 O4 C13 C14 -177.0(8) no
C20 O8 C4 C3 -142.7(7) no
C20 O8 C4 C5 99.2(8) no
C4 O8 C20 O9 -14.8(11) no
C4 O8 C20 C21 163.6(7) no
C32 O12 C31 C30 -114.0(8) no
C32 O12 C31 C33 9.4(9) no
C31 O12 C32 O13 -0.4(10) no
C31 O12 C32 O14 177.1(9) no
C32 O13 C33 C27 139.3(7) no
C33 O13 C32 O14 172.9(9) no
C32 O13 C33 C31 14.4(9) no
C33 O13 C32 O12 -9.4(10) no
C39 O15 C29 C30 -146.8(8) no
C39 O15 C29 C28 92.8(9) no
C29 O15 C39 O16 0.6(14) no
C29 O15 C39 C40 179.1(8) no
C46 O19 C30 C29 -109.1(8) no
C46 O19 C30 C31 130.2(7) no
C30 O19 C46 O20 3.6(11) no
C30 O19 C46 C47 -177.1(6) no
O7 N1 C17 C16 178.5(12) no
O6 N1 C17 C16 -6(2) no
O6 N1 C17 C18 171.9(14) no
O7 N1 C17 C18 -4.0(18) no
O11 N2 C24 C25 -7.1(13) no
O10 N2 C24 C23 -7.0(13) no
O10 N2 C24 C25 174.0(9) no
O11 N2 C24 C23 171.9(8) no
O17 N3 C43 C42 9.6(15) no
O17 N3 C43 C44 -169.7(10) no
O18 N3 C43 C42 -172.3(11) no
O18 N3 C43 C44 8.4(14) no
O21 N4 C50 C49 11.9(13) no
O21 N4 C50 C51 -167.6(9) no
O22 N4 C50 C49 -174.7(9) no
O22 N4 C50 C51 5.8(12) no
C2 C1 C7 O2 -121.8(9) no
C7 C1 C2 C3 2.2(14) no
C8 C1 C2 C3 -178.5(9) no
C8 C1 C7 C5 173.6(8) no
C2 C1 C7 C5 -7.1(13) no
C8 C1 C7 O2 58.9(10) no
C1 C2 C3 C4 30.9(12) no
C1 C2 C3 O4 146.9(9) no
C2 C3 C4 O8 -176.5(6) no
C2 C3 C4 C5 -57.8(9) no
O4 C3 C4 O8 65.1(8) no
O4 C3 C4 C5 -176.2(7) no
O8 C4 C5 C7 169.3(6) no
O8 C4 C5 O1 -77.7(8) no
C3 C4 C5 O1 167.1(7) no
C3 C4 C5 C7 54.1(9) no
O1 C5 C7 O2 -21.3(7) no
O1 C5 C7 C1 -139.7(7) no
C4 C5 C7 O2 96.7(7) no
C4 C5 C7 C1 -21.7(10) no
O4 C13 C14 C15 0.8(14) no
O4 C13 C14 C19 179.4(9) no
O5 C13 C14 C15 -178.8(11) no
O5 C13 C14 C19 -0.1(16) no
C19 C14 C15 C16 1.2(16) no
C13 C14 C19 C18 -177.7(10) no
C15 C14 C19 C18 0.9(16) no
C13 C14 C15 C16 179.8(10) no
C14 C15 C16 C17 -2.7(17) no
C15 C16 C17 C18 2.4(18) no
C15 C16 C17 N1 179.7(11) no
N1 C17 C18 C19 -177.6(11) no
C16 C17 C18 C19 -0.3(18) no
C17 C18 C19 C14 -1.3(17) no
O8 C20 C21 C22 -17.6(12) no
O8 C20 C21 C26 167.3(7) no
O9 C20 C21 C22 160.6(9) no
O9 C20 C21 C26 -14.5(13) no
C20 C21 C22 C23 -176.8(8) no
C22 C21 C26 C25 1.8(13) no
C20 C21 C26 C25 177.1(8) no
C26 C21 C22 C23 -1.8(13) no
C21 C22 C23 C24 1.6(13) no
C22 C23 C24 C25 -1.4(13) no
C22 C23 C24 N2 179.7(8) no
N2 C24 C25 C26 -179.8(8) no
C23 C24 C25 C26 1.3(14) no
C24 C25 C26 C21 -1.5(13) no
C33 C27 C28 C29 1.8(13) no
C34 C27 C28 C29 175.4(8) no
C28 C27 C33 O13 -125.9(9) no
C28 C27 C33 C31 -8.9(12) no
C34 C27 C33 O13 60.1(10) no
C34 C27 C33 C31 177.1(7) no
C27 C28 C29 O15 147.8(8) no
C27 C28 C29 C30 29.3(11) no
O15 C29 C30 O19 72.4(8) no
O15 C29 C30 C31 -170.1(7) no
C28 C29 C30 O19 -169.6(6) no
C28 C29 C30 C31 -52.1(10) no
O19 C30 C31 O12 -77.9(7) no
O19 C30 C31 C33 166.0(6) no
C29 C30 C31 O12 162.6(7) no
C29 C30 C31 C33 46.5(10) no
O12 C31 C33 O13 -14.0(8) no
O12 C31 C33 C27 -135.0(7) no
C30 C31 C33 O13 104.9(8) no
C30 C31 C33 C27 -16.2(11) no
O15 C39 C40 C41 24.2(13) no
O15 C39 C40 C45 -155.9(9) no
O16 C39 C40 C41 -157.3(10) no
O16 C39 C40 C45 22.6(15) no
C39 C40 C41 C42 178.9(9) no
C45 C40 C41 C42 -1.0(15) no
C39 C40 C45 C44 177.1(9) no
C41 C40 C45 C44 -3.0(16) no
C40 C41 C42 C43 5.3(15) no
C41 C42 C43 N3 175.1(9) no
C41 C42 C43 C44 -5.7(16) no
N3 C43 C44 C45 -179.0(9) no
C42 C43 C44 C45 1.7(15) no
C43 C44 C45 C40 2.7(15) no
O19 C46 C47 C48 15.0(11) no
O19 C46 C47 C52 -166.5(7) no
O20 C46 C47 C48 -165.7(8) no
O20 C46 C47 C52 12.8(12) no
C46 C47 C48 C49 176.2(8) no
C52 C47 C48 C49 -2.3(12) no
C46 C47 C52 C51 -179.1(7) no
C48 C47 C52 C51 -0.6(11) no
C47 C48 C49 C50 2.9(13) no
C48 C49 C50 N4 179.9(8) no
C48 C49 C50 C51 -0.7(14) no
N4 C50 C51 C52 177.3(7) no
C49 C50 C51 C52 -2.2(13) no
C50 C51 C52 C47 2.7(12) no

loop_
_platon_squeeze_void_nr
_platon_squeeze_void_average_x
_platon_squeeze_void_average_y
_platon_squeeze_void_average_z
_platon_squeeze_void_volume
_platon_squeeze_void_count_electrons
_platon_squeeze_void_content
1 0.500 -0.036 0.500 154 34 ' '
